data_2008872
loop_
_publ_author_name
'Li, Jing'
'Wang, Ru-Ji'
'Torardi, Charlie C.'

_publ_section_title
;
 (NH~4~)~2~[Mg~4~(H~2~O)~18~(H~2~W~12~O~42~)]^.^10H~2~O, a new compound
 containing chains formed by magnesium and paradodecahedral tungstate
 ions
;
_journal_issue 9
_journal_name_full 'Acta Crystallographica Section C'
_journal_page_first 1388
_journal_page_last 1391
_journal_paper_doi 10.1107/S0108270199006265
_journal_volume 55
_journal_year 1999
_chemical_formula_moiety '(NH4 )2 [Mg4 (H2 O)18 (H2 W12 O42 )], 10H2 O'
_chemical_formula_sum 'H66 Mg4 N2 O70 W12'
_chemical_formula_weight 3517.99
_chemical_name_systematic
;
ammonium magnesium paradodecatungstate dodehydrate
;
_space_group_IT_number 14
_symmetry_cell_setting monoclinic
_symmetry_space_group_name_Hall '-P 2yn'
_symmetry_space_group_name_H-M 'P 1 21/n 1'
_cell_angle_alpha 90.00
_cell_angle_beta 101.08(3)
_cell_angle_gamma 90.00
_cell_formula_units_Z 2
_cell_length_a 14.045(3)
_cell_length_b 12.932(3)
_cell_length_c 17.099(3)
_cell_measurement_reflns_used 25
_cell_measurement_temperature 293(2)
_cell_measurement_theta_max 13.5
_cell_measurement_theta_min 4.5
_cell_volume 3047.8(11)
_computing_cell_refinement CAD4/PC
_computing_data_collection 'CAD4/PC (Enraf-Nonius, 1992)'
_computing_data_reduction 'XCAD4/PC (Harms, 1997)'
_computing_molecular_graphics 'SCHAKAL92 (Keller, 1992) and ORTEX (McArdle, 1993)'
_computing_publication_material SHELXL97
_computing_structure_refinement 'SHELXL97 (Sheldrick, 1997)'
_computing_structure_solution 'SHELXS97 (Sheldrick, 1997)'
_diffrn_ambient_temperature 293(2)
_diffrn_measurement_device_type 'Enraf-Nonius CAD4'
_diffrn_measurement_method \w-scan
_diffrn_radiation_monochromator graphite
_diffrn_radiation_source 'fine-focus sealed tube'
_diffrn_radiation_type MoK\a
_diffrn_radiation_wavelength 0.71073
_diffrn_reflns_av_R_equivalents 0.0704
_diffrn_reflns_av_sigmaI/netI 0.1458
_diffrn_reflns_limit_h_max 16
_diffrn_reflns_limit_h_min -16
_diffrn_reflns_limit_k_max 15
_diffrn_reflns_limit_k_min 0
_diffrn_reflns_limit_l_max 20
_diffrn_reflns_limit_l_min 0
_diffrn_reflns_number 5545
_diffrn_reflns_theta_max 24.97
_diffrn_reflns_theta_min 2.08
_diffrn_standards_decay_% +-2.1
_diffrn_standards_interval_time 120
_diffrn_standards_number 3
_exptl_absorpt_coefficient_mu 22.719
_exptl_absorpt_correction_T_max 0.506
_exptl_absorpt_correction_T_min 0.151
_exptl_absorpt_correction_type psi-scan
_exptl_absorpt_process_details '(North et al., 1968)'
_exptl_crystal_colour colourless
_exptl_crystal_density_diffrn 3.833
_exptl_crystal_density_method 'not measured'
_exptl_crystal_description 'thin plate'
_exptl_crystal_F_000 3152
_exptl_crystal_size_max 0.1
_exptl_crystal_size_mid 0.1
_exptl_crystal_size_min 0.03
_refine_diff_density_max 3.927
_refine_diff_density_min -3.139
_refine_ls_extinction_coef 0.000088(6)
_refine_ls_extinction_method 'SHELXL97 (Sheldrick, 1997)'
_refine_ls_goodness_of_fit_ref 1.165
_refine_ls_hydrogen_treatment none
_refine_ls_matrix_type full
_refine_ls_number_parameters 225
_refine_ls_number_reflns 5354
_refine_ls_number_restraints 0
_refine_ls_restrained_S_all 1.165
_refine_ls_R_factor_all 0.1255
_refine_ls_R_factor_gt 0.0716
_refine_ls_shift/su_max 0.029
_refine_ls_shift/su_mean 0.002
_refine_ls_structure_factor_coef Fsqd
_refine_ls_weighting_details 'w = 1/[\s^2^(Fo^2^)] where P=(Fo^2^+2Fc^2^)/3'
_refine_ls_weighting_scheme calc
_refine_ls_wR_factor_ref 0.1125
_reflns_number_gt 3250
_reflns_number_total 5354
_reflns_threshold_expression >2\s(I)
_cod_data_source_file br1227.cif
_cod_data_source_block I
_cod_original_sg_symbol_H-M 'P 21/n'
_cod_database_code 2008872

loop_
_symmetry_equiv_pos_as_xyz
'x, y, z'
'-x+1/2, y+1/2, -z+1/2'
'-x, -y, -z'
'x-1/2, -y-1/2, z-1/2'

loop_
_atom_site_label
_atom_site_fract_x
_atom_site_fract_y
_atom_site_fract_z
_atom_site_U_iso_or_equiv
_atom_site_adp_type
_atom_site_occupancy
_atom_site_type_symbol
W1 0.01417(7) 0.80624(7) 0.00385(5) 0.0144(2) Uani 1 W
W2 0.24508(7) 0.73904(7) 0.04711(5) 0.0164(2) Uani 1 W
W3 0.09005(7) 0.58064(7) 0.14979(5) 0.0145(2) Uani 1 W
W4 0.28968(7) 0.48785(7) 0.04946(5) 0.0185(2) Uani 1 W
W5 -0.14098(7) 0.65742(7) 0.11348(5) 0.0159(2) Uani 1 W
W6 0.08996(7) 0.59416(7) -0.11745(5) 0.0150(2) Uani 1 W
Mg1 0.4281(5) 0.7887(6) -0.0832(5) 0.025(2) Uani 1 Mg
Mg2 -0.0424(6) 0.9872(6) -0.1616(4) 0.021(2) Uani 1 Mg
N1 0.1794(14) 0.2883(16) 0.1913(12) 0.037(6) Uiso 1 N
O1 0.1449(11) 0.8087(12) -0.0257(9) 0.027(4) Uiso 1 O
O2 0.1047(10) 0.6982(10) 0.0860(8) 0.014(3) Uiso 1 O
O3 0.0067(10) 0.6643(11) -0.0659(8) 0.017(3) Uiso 1 O
O4 -0.0895(10) 0.7526(11) 0.0398(8) 0.018(3) Uiso 1 O
O5 -0.0433(11) 0.8690(11) -0.0827(8) 0.024(4) Uiso 1 O
O6 0.0361(10) 0.9060(11) 0.0692(8) 0.019(4) Uiso 1 O
O7 0.2997(10) 0.6198(10) 0.1075(8) 0.015(3) Uiso 1 O
O8 0.1965(10) 0.5998(10) -0.0311(7) 0.013(3) Uiso 1 O
O9 0.3328(9) 0.7606(11) -0.0068(8) 0.016(3) Uiso 1 O
O10 0.2753(11) 0.8264(12) 0.1246(9) 0.026(4) Uiso 1 O
O11 0.1561(10) 0.4929(12) 0.1001(8) 0.022(4) Uiso 1 O
O12 -0.0433(9) 0.5502(10) 0.0600(7) 0.008(3) Uiso 1 O
O13 -0.0217(10) 0.6723(11) 0.1818(8) 0.020(4) Uiso 1 O
O14 0.0201(9) 0.4696(10) 0.1895(7) 0.010(3) Uiso 1 O
O15 0.1710(10) 0.6139(11) 0.2346(8) 0.016(3) Uiso 1 O
O16 0.3441(11) 0.4128(12) 0.1299(8) 0.028(4) Uiso 1 O
O17 0.3847(11) 0.5058(13) 0.0030(9) 0.030(4) Uiso 1 O
O18 0.2298(10) 0.3832(11) -0.0151(8) 0.018(4) Uiso 1 O
O19 -0.1658(9) 0.5285(10) 0.1581(7) 0.011(3) Uiso 1 O
O20 -0.2117(11) 0.7401(12) 0.1577(8) 0.027(4) Uiso 1 O
O21 0.1244(11) 0.6822(12) -0.1824(9) 0.026(4) Uiso 1 O
O22 0.407(2) 0.947(2) -0.0747(15) 0.113(10) Uiso 1 O
O23 0.5262(13) 0.8148(14) -0.1548(10) 0.044(5) Uiso 1 O
O24 0.5419(16) 0.7888(18) 0.0136(14) 0.082(7) Uiso 1 O
O25 0.4552(17) 0.6336(18) -0.0921(13) 0.084(8) Uiso 1 O
O26 0.3070(15) 0.7828(17) -0.1750(12) 0.067(6) Uiso 1 O
O27 -0.0677(11) 0.8851(12) -0.2589(9) 0.026(4) Uiso 1 O
O28 -0.0267(11) 1.1139(12) -0.2341(9) 0.031(4) Uiso 1 O
O29 0.1060(11) 0.9539(12) -0.1491(9) 0.031(4) Uiso 1 O
O30 -0.1903(12) 1.0078(14) -0.1786(9) 0.039(5) Uiso 1 O
O1W 0.2168(15) 0.6919(17) 0.4214(12) 0.071(7) Uiso 1 O
O2W 0.568(2) 0.700(2) 0.1600(16) 0.112(10) Uiso 1 O
O3W 0.0323(17) 0.4318(19) 0.3531(13) 0.084(8) Uiso 1 O
O4WA 0.238(3) 0.030(3) 0.992(2) 0.097(12) Uiso 0.70 O
O4WB 0.281(8) 0.094(9) 0.932(6) 0.15(4) Uiso 0.30 O
O5WA 0.166(2) 0.003(3) 0.7126(19) 0.090(11) Uiso 0.70 O
O5WB 0.274(4) 0.039(4) 0.799(3) 0.031(14) Uiso 0.30 O

loop_
_atom_site_aniso_label
_atom_site_aniso_U_11
_atom_site_aniso_U_22
_atom_site_aniso_U_33
_atom_site_aniso_U_12
_atom_site_aniso_U_13
_atom_site_aniso_U_23
_atom_site_aniso_type_symbol
W1 0.0167(5) 0.0080(4) 0.0168(4) 0.0001(4) -0.0008(4) -0.0010(4) W
W2 0.0162(5) 0.0116(5) 0.0203(5) -0.0002(4) 0.0005(4) -0.0005(4) W
W3 0.0171(5) 0.0115(4) 0.0140(4) 0.0003(4) 0.0004(4) 0.0001(4) W
W4 0.0167(5) 0.0135(5) 0.0231(5) 0.0020(4) -0.0019(4) -0.0014(4) W
W5 0.0164(5) 0.0133(4) 0.0180(5) 0.0019(4) 0.0032(4) -0.0026(4) W
W6 0.0167(5) 0.0111(4) 0.0161(4) -0.0002(4) 0.0006(4) -0.0005(4) W
Mg1 0.020(4) 0.025(4) 0.029(4) 0.001(4) 0.003(4) 0.010(4) Mg
Mg2 0.026(4) 0.018(4) 0.015(4) -0.003(4) -0.001(3) 0.002(4) Mg

loop_
_atom_type_symbol
_atom_type_description
_atom_type_scat_dispersion_real
_atom_type_scat_dispersion_imag
_atom_type_scat_source
H H 0.0000 0.0000 'International Tables Vol C Tables 4.2.6.8 and 6.1.1.4'
N N 0.0061 0.0033 'International Tables Vol C Tables 4.2.6.8 and 6.1.1.4'
O O 0.0106 0.0060 'International Tables Vol C Tables 4.2.6.8 and 6.1.1.4'
Mg Mg 0.0486 0.0363 'International Tables Vol C Tables 4.2.6.8 and 6.1.1.4'
W W -0.8490 6.8722 'International Tables Vol C Tables 4.2.6.8 and 6.1.1.4'

loop_
_geom_angle_atom_site_label_1
_geom_angle_atom_site_label_2
_geom_angle_atom_site_label_3
_geom_angle_site_symmetry_1
_geom_angle_site_symmetry_3
_geom_angle
_geom_angle_publ_flag
O6 W1 O5 . . 101.6(6) no
O6 W1 O4 . . 97.1(6) no
O5 W1 O4 . . 101.2(6) no
O6 W1 O1 . . 95.4(6) no
O5 W1 O1 . . 94.4(6) no
O4 W1 O1 . . 157.6(6) no
O6 W1 O3 . . 169.8(5) no
O5 W1 O3 . . 87.8(5) no
O4 W1 O3 . . 84.6(6) no
O1 W1 O3 . . 79.9(5) no
O6 W1 O2 . . 93.0(5) no
O5 W1 O2 . . 162.2(6) no
O4 W1 O2 . . 86.8(5) no
O1 W1 O2 . . 74.0(5) no
O3 W1 O2 . . 77.0(4) no
O9 W2 O10 . . 102.2(7) no
O9 W2 O1 . . 95.1(6) no
O10 W2 O1 . . 103.4(6) no
O9 W2 O7 . . 99.6(6) no
O10 W2 O7 . . 95.6(6) no
O1 W2 O7 . . 152.9(6) no
O9 W2 O2 . . 164.3(5) no
O10 W2 O2 . . 91.5(6) no
O1 W2 O2 . . 74.2(6) no
O7 W2 O2 . . 86.3(5) no
O9 W2 O8 . . 88.7(6) no
O10 W2 O8 . . 166.2(6) no
O1 W2 O8 . . 83.7(5) no
O7 W2 O8 . . 74.0(5) no
O2 W2 O8 . . 78.9(5) no
O15 W3 O11 . . 104.0(6) no
O15 W3 O2 . . 99.0(6) no
O11 W3 O2 . . 96.4(6) no
O15 W3 O14 . . 100.8(6) no
O11 W3 O14 . . 92.3(6) no
O2 W3 O14 . . 155.6(5) no
O15 W3 O13 . . 92.6(6) no
O11 W3 O13 . . 163.4(5) no
O2 W3 O13 . . 82.4(5) no
O14 W3 O13 . . 82.7(5) no
O15 W3 O12 . . 164.5(6) no
O11 W3 O12 . . 90.3(5) no
O2 W3 O12 . . 85.1(5) no
O14 W3 O12 . . 72.1(5) no
O13 W3 O12 . . 73.1(5) no
O17 W4 O16 . . 100.4(7) no
O17 W4 O18 . . 97.4(7) no
O16 W4 O18 . . 98.3(6) no
O17 W4 O7 . . 97.5(6) no
O16 W4 O7 . . 96.2(6) no
O18 W4 O7 . . 156.9(6) no
O17 W4 O11 . . 169.2(6) no
O16 W4 O11 . . 89.1(6) no
O18 W4 O11 . . 86.1(6) no
O7 W4 O11 . . 76.2(5) no
O17 W4 O8 . . 92.4(6) no
O16 W4 O8 . . 164.9(6) no
O18 W4 O8 . . 87.7(5) no
O7 W4 O8 . . 74.1(5) no
O11 W4 O8 . . 77.4(5) no
O20 W5 O13 . . 100.7(6) no
O20 W5 O19 . . 101.7(6) no
O13 W5 O19 . . 92.9(6) no
O20 W5 O18 . 3_565 102.5(6) no
O13 W5 O18 . 3_565 156.0(6) no
O19 W5 O18 . 3_565 88.5(5) no
O20 W5 O4 . . 101.7(6) no
O13 W5 O4 . . 86.6(5) no
O19 W5 O4 . . 156.2(6) no
O18 W5 O4 3_565 . 82.6(5) no
O20 W5 O12 . . 177.6(5) no
O13 W5 O12 . . 77.0(5) no
O19 W5 O12 . . 78.2(5) no
O18 W5 O12 3_565 . 89.9(5) no
O4 W5 O12 . . 78.5(5) no
O21 W6 O3 . . 105.5(7) no
O21 W6 O8 . . 101.6(6) no
O3 W6 O8 . . 95.0(5) no
O21 W6 O14 . 3_565 99.0(6) no
O3 W6 O14 . 3_565 90.7(5) no
O8 W6 O14 . 3_565 156.3(5) no
O21 W6 O19 . 3_565 93.6(6) no
O3 W6 O19 . 3_565 160.5(6) no
O8 W6 O19 . 3_565 84.9(5) no
O14 W6 O19 3_565 3_565 82.1(5) no
O21 W6 O12 . 3_565 164.7(6) no
O3 W6 O12 . 3_565 86.3(5) no
O8 W6 O12 . 3_565 86.8(5) no
O14 W6 O12 3_565 3_565 70.6(4) no
O19 W6 O12 3_565 3_565 74.2(5) no
O23 Mg1 O25 . . 87.7(9) no
O23 Mg1 O24 . . 88.5(8) no
O25 Mg1 O24 . . 86.3(9) no
O23 Mg1 O9 . . 177.8(7) no
O25 Mg1 O9 . . 91.5(8) no
O24 Mg1 O9 . . 89.4(8) no
O23 Mg1 O26 . . 95.8(8) no
O25 Mg1 O26 . . 92.6(9) no
O24 Mg1 O26 . . 175.5(9) no
O9 Mg1 O26 . . 86.3(7) no
O23 Mg1 O22 . . 90.1(10) no
O25 Mg1 O22 . . 177.5(11) no
O24 Mg1 O22 . . 92.5(10) no
O9 Mg1 O22 . . 90.5(9) no
O26 Mg1 O22 . . 88.9(9) no
O5 Mg2 O30 . . 93.2(7) no
O5 Mg2 O6 . 3_575 90.0(6) no
O30 Mg2 O6 . 3_575 85.2(7) no
O5 Mg2 O28 . . 173.4(7) no
O30 Mg2 O28 . . 91.9(7) no
O6 Mg2 O28 3_575 . 86.4(6) no
O5 Mg2 O29 . . 84.9(7) no
O30 Mg2 O29 . . 175.1(8) no
O6 Mg2 O29 3_575 . 99.3(6) no
O28 Mg2 O29 . . 90.3(7) no
O5 Mg2 O27 . . 91.8(6) no
O30 Mg2 O27 . . 87.5(7) no
O6 Mg2 O27 3_575 . 172.6(7) no
O28 Mg2 O27 . . 92.5(6) no
O29 Mg2 O27 . . 88.0(6) no
W2 O1 W1 . . 115.2(8) no
W3 O2 W1 . . 139.3(7) no
W3 O2 W2 . . 123.4(6) no
W1 O2 W2 . . 95.4(5) no
W6 O3 W1 . . 135.4(7) no
W1 O4 W5 . . 149.1(7) no
W1 O5 Mg2 . . 147.1(9) no
W1 O6 Mg2 . 3_575 167.9(9) no
W2 O7 W4 . . 116.1(6) no
W6 O8 W4 . . 137.5(7) no
W6 O8 W2 . . 126.4(7) no
W4 O8 W2 . . 94.4(4) no
W2 O9 Mg1 . . 173.9(8) no
W3 O11 W4 . . 139.8(8) no
W3 O12 W5 . . 96.2(5) no
W3 O12 W6 . 3_565 97.0(5) no
W5 O12 W6 . 3_565 94.7(5) no
W5 O13 W3 . . 113.7(7) no
W3 O14 W6 . 3_565 118.8(6) no
W4 O18 W5 . 3_565 148.3(8) no
W5 O19 W6 . 3_565 112.8(7) no

loop_
_geom_bond_atom_site_label_1
_geom_bond_atom_site_label_2
_geom_bond_site_symmetry_1
_geom_bond_site_symmetry_2
_geom_bond_distance
_geom_bond_publ_flag
W1 O6 . . 1.696(14) yes
W1 O5 . . 1.745(13) yes
W1 O4 . . 1.823(14) yes
W1 O1 . . 1.996(16) yes
W1 O3 . . 2.180(13) yes
W1 O2 . . 2.203(12) yes
W2 O9 . . 1.698(14) yes
W2 O10 . . 1.731(14) yes
W2 O1 . . 1.915(14) yes
W2 O7 . . 1.931(13) yes
W2 O2 . . 2.261(14) yes
W2 O8 . . 2.269(12) yes
W3 O15 . . 1.717(12) yes
W3 O11 . . 1.782(15) yes
W3 O2 . . 1.906(13) yes
W3 O14 . . 1.935(13) yes
W3 O13 . . 2.121(14) yes
W3 O12 . . 2.216(11) yes
W4 O17 . . 1.696(16) yes
W4 O16 . . 1.736(14) yes
W4 O18 . . 1.844(13) yes
W4 O7 . . 1.966(13) yes
W4 O11 . . 2.213(15) yes
W4 O8 . . 2.238(12) yes
W5 O20 . . 1.729(15) yes
W5 O13 . . 1.859(13) yes
W5 O19 . . 1.893(13) yes
W5 O18 . 3_565 1.963(12) yes
W5 O4 . . 1.994(14) yes
W5 O12 . . 2.263(12) yes
W6 O21 . . 1.724(15) yes
W6 O3 . . 1.834(14) yes
W6 O8 . . 1.891(12) yes
W6 O14 . 3_565 1.964(12) yes
W6 O19 . 3_565 2.101(13) yes
W6 O12 . 3_565 2.265(12) yes
Mg1 O23 . . 2.04(2) yes
Mg1 O25 . . 2.03(2) yes
Mg1 O24 . . 2.07(2) yes
Mg1 O9 . . 2.074(16) yes
Mg1 O26 . . 2.08(2) yes
Mg1 O22 . . 2.08(3) yes
Mg2 O5 . . 2.039(15) yes
Mg2 O30 . . 2.058(17) yes
Mg2 O6 . 3_575 2.086(15) yes
Mg2 O28 . . 2.093(17) yes
Mg2 O29 . . 2.098(17) yes
Mg2 O27 . . 2.101(16) yes
O6 Mg2 . 3_575 2.087(15) no
O12 W6 . 3_565 2.265(12) no
O14 W6 . 3_565 1.964(12) no
O18 W5 . 3_565 1.963(12) no
O19 W6 . 3_565 2.101(13) no
O4WA O4WB . . 1.53(12) no

loop_
_geom_contact_atom_site_label_1
_geom_contact_atom_site_label_2
_geom_contact_distance
_geom_contact_site_symmetry_2
_geom_contact_publ_flag
N1 O3 3.11(3) 3_565 yes
N1 O5 3.14(3) 3_565 yes
N1 O10 3.14(3) 2_545 yes
N1 O11 3.06(3) . yes
N1 O14 3.24(3) . yes
N1 O15 3.18(3) 2_545 yes
N1 O16 3.16(3) . yes
N1 O27 3.09(3) 3_565 yes
N1 O1W 2.91(4) 2_545 yes
O1W O4 3.15(3) 4_676 yes
O1W O16 3.06(3) 2_555 yes
O1W O18 2.97(3) 2_555 yes
O1W O23 2.75(3) 4_576 yes
O1W O24 3.17(4) 4_576 yes
O1W O4WA 2.57(5) 2_556 yes
O1W O4WB 2.81(14) 2_556 yes
O2W O20 3.14(4) 1_655 yes
O2W O21 3.07(4) 4_676 yes
O2W O24 2.72(4) . yes
O2W O27 2.79(4) 4_676 yes
O2W O5WA 3.01(6) 4_665 yes
O3W O10 2.99(3) 2_545 yes
O3W O14 2.81(3) . yes
O3W O22 2.81(4) 4_576 yes
O4WA O1 3.14(5) 1_546 yes
O4WA O22 3.02(6) 1_546 yes
O4WA O29 2.92(5) 1_546 yes
O4WB O20 2.70(14) 3_566 yes
O4WB O22 2.61(14) 1_546 yes
O4WB O24 2.91(14) 3_666 yes
O4WB O29 3.15(14) 1_546 yes
O4WB O5WB 2.36(14) . yes
O5WA O19 2.74(5) 4_666 yes
O5WA O25 2.94(5) 2_545 yes
O5WA O29 2.73(5) 1_546 yes
O5WB O19 2.84(7) 4_666 yes
O5WB O20 3.12(7) 3_566 yes
O5WB O22 2.83(7) 1_546 yes
O5WB O29 2.89(7) 1_546 yes
